data_4071912
loop_
_publ_author_name
'Adams, Richard D.'
'Boswell, Erin M.'
'Hall, Michael B.'
'Yang, Xinzheng'

_publ_section_title
;
 Activation of Hydrogen and Related Small Molecules by the Unsaturated
 Cluster Complex PtOs3(CO)7(PBut3)(\m-PBut2)(\m4-CHCMeCH)
;
_journal_issue 19
_journal_name_full Organometallics
_journal_page_first 4938
_journal_paper_doi 10.1021/om800467v
_journal_volume 27
_journal_year 2008
_chemical_formula_sum 'C27 H29 O7 Os3 P'
_chemical_formula_weight 1067.07
_chemical_name_systematic
; 
 ? 
;
_space_group_IT_number 2
_symmetry_cell_setting triclinic
_symmetry_space_group_name_Hall '-P 1'
_symmetry_space_group_name_H-M 'P -1'
_atom_sites_solution_hydrogens geom
_atom_sites_solution_primary direct
_atom_sites_solution_secondary difmap
_audit_creation_method SHELXL-97
_cell_angle_alpha 79.472(2)
_cell_angle_beta 82.389(2)
_cell_angle_gamma 84.241(2)
_cell_formula_units_Z 2
_cell_length_a 9.0338(8)
_cell_length_b 10.6320(9)
_cell_length_c 15.8388(14)
_cell_measurement_reflns_used 7005
_cell_measurement_temperature 293(2)
_cell_measurement_theta_max 28.38
_cell_measurement_theta_min 2.28
_cell_volume 1478.0(2)
_computing_cell_refinement 'SAINT+  V6.45 (Bruker, 2003)'
_computing_data_collection 'SMART V5.632 (Bruker, 2005)'
_computing_data_reduction 'SAINT+  V6.45'
_computing_molecular_graphics 'SHELXTL V6.1 (Sheldrick, 2000)'
_computing_publication_material 'SHELXTL V6.1'
_computing_structure_refinement 'SHELXL-97 (Sheldrick, 1997)'
_computing_structure_solution 'SHELXS-97 (Sheldrick, 1990)'
_diffrn_ambient_temperature 293(2)
_diffrn_measured_fraction_theta_full 0.989
_diffrn_measured_fraction_theta_max 0.989
_diffrn_measurement_device_type 'Bruker SMART APEX CCD diffractometer'
_diffrn_measurement_method 'omega scans'
_diffrn_radiation_monochromator graphite
_diffrn_radiation_source 'fine-focus sealed tube'
_diffrn_radiation_type MoK\a
_diffrn_radiation_wavelength 0.71073
_diffrn_reflns_av_R_equivalents 0.0297
_diffrn_reflns_av_sigmaI/netI 0.0414
_diffrn_reflns_limit_h_max 12
_diffrn_reflns_limit_h_min -12
_diffrn_reflns_limit_k_max 14
_diffrn_reflns_limit_k_min -14
_diffrn_reflns_limit_l_max 21
_diffrn_reflns_limit_l_min -21
_diffrn_reflns_number 15550
_diffrn_reflns_theta_full 28.44
_diffrn_reflns_theta_max 28.44
_diffrn_reflns_theta_min 1.95
_diffrn_standards_decay_% <1
_exptl_absorpt_coefficient_mu 12.959
_exptl_absorpt_correction_T_max 1.000
_exptl_absorpt_correction_T_min 0.438
_exptl_absorpt_correction_type multi-scan
_exptl_absorpt_process_details '(SADABS, Bruker, 1997)'
_exptl_crystal_colour yellow
_exptl_crystal_density_diffrn 2.398
_exptl_crystal_density_method 'not measured'
_exptl_crystal_description bar
_exptl_crystal_F_000 980
_exptl_crystal_size_max 0.40
_exptl_crystal_size_mid 0.20
_exptl_crystal_size_min 0.08
_refine_diff_density_max 2.645
_refine_diff_density_min -2.130
_refine_diff_density_rms 0.226
_refine_ls_extinction_method none
_refine_ls_goodness_of_fit_ref 1.044
_refine_ls_hydrogen_treatment mixed
_refine_ls_matrix_type full
_refine_ls_number_parameters 363
_refine_ls_number_reflns 7368
_refine_ls_number_restraints 0
_refine_ls_restrained_S_all 1.044
_refine_ls_R_factor_all 0.0532
_refine_ls_R_factor_gt 0.0403
_refine_ls_shift/su_max 0.001
_refine_ls_shift/su_mean 0.000
_refine_ls_structure_factor_coef Fsqd
_refine_ls_weighting_details 'calc w=1/[\s^2^(Fo^2^)+(0.0588P)^2^+2.9400P] where P=(Fo^2^+2Fc^2^)/3'
_refine_ls_weighting_scheme calc
_refine_ls_wR_factor_gt 0.1005
_refine_ls_wR_factor_ref 0.1079
_reflns_number_gt 5980
_reflns_number_total 7368
_reflns_threshold_expression >2sigma(I)
_cod_data_source_file om800467v_si_003.cif
_cod_data_source_block p-1
_cod_depositor_comments
;
The following automatic conversions were performed:

'_symmetry_cell_setting' value 'Triclinic' changed to 'triclinic'
according to /home/saulius/struct/CIF-dictionaries/cif_core.dic
dictionary named 'cif_core.dic' version 2.4.1 from
2010-06-29.

'_exptl_absorpt_correction_type' value 'Multi-Scan'
changed to 'multi-scan' according to
/home/saulius/struct/CIF-dictionaries/cif_core.dic dictionary named
'cif_core.dic' version 2.4.1 from 2010-06-29.

Automatic conversion script
Id: cif_fix_values 1715 2011-07-08 13:25:40Z adriana 
;
_cod_original_sg_symbol_H-M P-1
_cod_database_code 4071912

loop_
_symmetry_equiv_pos_as_xyz
'x, y, z'
'-x, -y, -z'

loop_
_atom_site_label
_atom_site_type_symbol
_atom_site_fract_x
_atom_site_fract_y
_atom_site_fract_z
_atom_site_U_iso_or_equiv
_atom_site_adp_type
_atom_site_occupancy
_atom_site_symmetry_multiplicity
_atom_site_calc_flag
_atom_site_refinement_flags
_atom_site_disorder_assembly
_atom_site_disorder_group
Os1 Os 0.45744(3) 0.11495(3) 0.810340(19) 0.04058(10) Uani 0.9516(9) 1 d P A 1
Os2 Os 0.16271(3) 0.24793(3) 0.845083(19) 0.03626(9) Uani 0.9516(9) 1 d P A 1
Os3 Os 0.31394(3) 0.30683(3) 0.677810(18) 0.03475(9) Uani 0.9516(9) 1 d P A 1
P1 P 0.1999(2) 0.45302(19) 0.76560(14) 0.0423(4) Uani 1 1 d . A 1
C1 C 0.1838(9) 0.1037(7) 0.7319(5) 0.0408(16) Uani 1 1 d . A 1
H1 H 0.1116 0.1155 0.6896 0.049 Uiso 1 1 calc R A 1
C2 C 0.1415(9) 0.0485(7) 0.8216(6) 0.0462(18) Uani 1 1 d . A 1
C3 C 0.2543(10) 0.0439(8) 0.8755(5) 0.0488(19) Uani 1 1 d . A 1
H3 H 0.2472 -0.0047 0.9346 0.059 Uiso 1 1 calc R A 1
C4 C -0.0022(11) -0.0154(9) 0.8483(8) 0.069(3) Uani 1 1 d . A 1
H4A H -0.0258 -0.0254 0.9099 0.103 Uiso 1 1 calc R A 1
H4B H 0.0087 -0.0982 0.8311 0.103 Uiso 1 1 calc R A 1
H4C H -0.0815 0.0365 0.8209 0.103 Uiso 1 1 calc R A 1
C5 C 0.3457(8) 0.1001(7) 0.7038(5) 0.0422(16) Uani 1 1 d . A 1
C6 C 0.4014(9) 0.1253(8) 0.6174(5) 0.0436(17) Uani 1 1 d . A 1
C11 C 0.5570(9) -0.0520(9) 0.8223(5) 0.052(2) Uani 1 1 d . A 1
C12 C 0.6308(9) 0.1900(8) 0.7413(5) 0.0469(18) Uani 1 1 d . A 1
C13 C 0.5117(9) 0.1505(9) 0.9184(5) 0.0497(19) Uani 1 1 d . A 1
C21 C 0.1850(10) 0.2711(9) 0.9558(6) 0.053(2) Uani 1 1 d . A 1
C22 C -0.0425(10) 0.2708(9) 0.8774(6) 0.058(2) Uani 1 1 d . A 1
C31 C 0.2104(10) 0.3662(8) 0.5825(6) 0.053(2) Uani 1 1 d . A 1
C32 C 0.4731(10) 0.4036(10) 0.6218(6) 0.059(2) Uani 1 1 d . A 1
C40 C 0.3211(12) 0.5589(9) 0.8078(7) 0.065(3) Uani 1 1 d . A 1
C41 C 0.4685(13) 0.4819(12) 0.8287(9) 0.087(4) Uani 1 1 d . A 1
H41A H 0.5317 0.5358 0.8480 0.131 Uiso 1 1 calc R A 1
H41B H 0.5183 0.4521 0.7778 0.131 Uiso 1 1 calc R A 1
H41C H 0.4477 0.4098 0.8735 0.131 Uiso 1 1 calc R A 1
C42 C 0.353(2) 0.6793(13) 0.7442(10) 0.126(7) Uani 1 1 d . A 1
H42A H 0.3906 0.6575 0.6886 0.189 Uiso 1 1 calc R A 1
H42B H 0.4273 0.7226 0.7638 0.189 Uiso 1 1 calc R A 1
H42C H 0.2631 0.7347 0.7396 0.189 Uiso 1 1 calc R A 1
C43 C 0.2449(18) 0.5959(14) 0.8949(8) 0.104(5) Uani 1 1 d . A 1
H43A H 0.2925 0.6662 0.9073 0.156 Uiso 1 1 calc R A 1
H43B H 0.2546 0.5235 0.9405 0.156 Uiso 1 1 calc R A 1
H43C H 0.1407 0.6209 0.8906 0.156 Uiso 1 1 calc R A 1
C44 C 0.0344(10) 0.5561(8) 0.7233(6) 0.053(2) Uani 1 1 d . A 1
C45 C 0.0750(15) 0.6508(11) 0.6399(8) 0.086(4) Uani 1 1 d . A 1
H45A H 0.1024 0.7286 0.6541 0.130 Uiso 1 1 calc R A 1
H45B H -0.0097 0.6695 0.6077 0.130 Uiso 1 1 calc R A 1
H45C H 0.1577 0.6134 0.6057 0.130 Uiso 1 1 calc R A 1
C46 C -0.0559(15) 0.6261(12) 0.7943(8) 0.092(4) Uani 1 1 d . A 1
H46A H -0.1510 0.6610 0.7762 0.137 Uiso 1 1 calc R A 1
H46B H -0.0008 0.6943 0.8033 0.137 Uiso 1 1 calc R A 1
H46C H -0.0714 0.5662 0.8474 0.137 Uiso 1 1 calc R A 1
C47 C -0.0803(10) 0.4677(10) 0.7004(7) 0.062(2) Uani 1 1 d . A 1
H47A H -0.0323 0.4212 0.6564 0.094 Uiso 1 1 calc R A 1
H47B H -0.1654 0.5200 0.6798 0.094 Uiso 1 1 calc R A 1
H47C H -0.1126 0.4082 0.7512 0.094 Uiso 1 1 calc R A 1
C48 C 0.3293(9) 0.0973(8) 0.5431(5) 0.0448(17) Uani 1 1 d . A 1
C49 C 0.2438(11) -0.0031(9) 0.5503(6) 0.058(2) Uani 1 1 d . A 1
H49 H 0.2216 -0.0530 0.6044 0.069 Uiso 1 1 calc R A 1
C50 C 0.1886(11) -0.0335(11) 0.4793(7) 0.069(3) Uani 1 1 d . A 1
H50 H 0.1326 -0.1041 0.4856 0.083 Uiso 1 1 calc R A 1
C51 C 0.2179(12) 0.0418(11) 0.3994(7) 0.068(3) Uani 1 1 d . A 1
H51 H 0.1785 0.0249 0.3516 0.082 Uiso 1 1 calc R A 1
C52 C 0.3063(12) 0.1426(11) 0.3913(6) 0.068(3) Uani 1 1 d . A 1
H52 H 0.3275 0.1931 0.3374 0.081 Uiso 1 1 calc R A 1
C53 C 0.3638(10) 0.1700(9) 0.4613(6) 0.056(2) Uani 1 1 d . A 1
H53 H 0.4256 0.2369 0.4543 0.067 Uiso 1 1 calc R A 1
H6 H 0.506(11) 0.140(8) 0.604(6) 0.06(3) Uiso 1 1 d . B 1
O11 O 0.6142(9) -0.1525(7) 0.8285(4) 0.072(2) Uani 1 1 d . A 1
O12 O 0.7370(8) 0.2270(8) 0.7011(5) 0.0738(19) Uani 1 1 d . A 1
O13 O 0.5408(8) 0.1670(8) 0.9820(4) 0.0694(19) Uani 1 1 d . A 1
O21 O 0.1995(11) 0.2813(9) 1.0255(5) 0.092(3) Uani 1 1 d . A 1
O22 O -0.1715(8) 0.2770(9) 0.8990(6) 0.095(3) Uani 1 1 d . A 1
O31 O 0.1449(9) 0.3963(8) 0.5232(5) 0.084(2) Uani 1 1 d . A 1
O32 O 0.5698(10) 0.4607(10) 0.5884(6) 0.103(3) Uani 1 1 d . A 1
Os1A Os 0.45744(3) 0.11495(3) 0.810340(19) 0.04058(10) Uani 0.0484(9) 1 d P A 2
Os2A Os 0.1876(6) 0.2192(5) 0.7161(4) 0.0352(15) Uiso 0.0484(9) 1 d P A 2
Os3A Os 0.4068(7) 0.3638(6) 0.7502(4) 0.0446(18) Uiso 0.0484(9) 1 d P A 2

loop_
_atom_site_aniso_label
_atom_site_aniso_U_11
_atom_site_aniso_U_22
_atom_site_aniso_U_33
_atom_site_aniso_U_23
_atom_site_aniso_U_13
_atom_site_aniso_U_12
Os1 0.03589(15) 0.04788(18) 0.03696(17) -0.00472(12) -0.00803(11) 0.00184(12)
Os2 0.03383(15) 0.03828(16) 0.03649(16) -0.00736(12) -0.00056(11) -0.00491(11)
Os3 0.03235(15) 0.03772(16) 0.03373(16) -0.00468(11) -0.00441(11) -0.00260(11)
P1 0.0447(10) 0.0390(10) 0.0455(11) -0.0122(8) -0.0072(8) -0.0033(8)
C1 0.043(4) 0.034(4) 0.048(4) -0.008(3) -0.011(3) -0.004(3)
C2 0.038(4) 0.041(4) 0.057(5) -0.009(3) 0.001(3) 0.001(3)
C3 0.053(5) 0.044(4) 0.045(4) 0.000(3) 0.002(4) -0.005(3)
C4 0.056(5) 0.056(5) 0.095(8) -0.013(5) 0.005(5) -0.021(4)
C5 0.037(4) 0.046(4) 0.046(4) -0.015(3) -0.011(3) 0.006(3)
C6 0.038(4) 0.049(4) 0.044(4) -0.010(3) -0.009(3) 0.002(3)
C11 0.046(4) 0.068(6) 0.039(4) -0.003(4) -0.013(3) 0.003(4)
C12 0.046(4) 0.054(5) 0.043(4) -0.010(4) -0.005(3) -0.007(4)
C13 0.044(4) 0.062(5) 0.043(4) -0.018(4) 0.000(3) 0.007(4)
C21 0.055(5) 0.061(5) 0.042(5) -0.015(4) 0.001(4) 0.001(4)
C22 0.048(5) 0.064(6) 0.062(6) -0.016(4) 0.007(4) -0.006(4)
C31 0.059(5) 0.044(4) 0.057(5) -0.010(4) -0.015(4) 0.009(4)
C32 0.055(5) 0.073(6) 0.046(5) 0.010(4) -0.007(4) -0.023(4)
C40 0.080(7) 0.053(5) 0.070(6) -0.016(5) -0.020(5) -0.021(5)
C41 0.065(7) 0.102(9) 0.117(10) -0.056(8) -0.031(7) -0.018(6)
C42 0.180(17) 0.091(9) 0.122(12) 0.018(8) -0.060(11) -0.095(11)
C43 0.134(12) 0.116(11) 0.083(8) -0.060(8) -0.015(8) -0.028(9)
C44 0.054(5) 0.044(4) 0.062(5) -0.012(4) -0.009(4) 0.007(4)
C45 0.090(8) 0.062(6) 0.104(9) 0.009(6) -0.034(7) 0.000(6)
C46 0.092(9) 0.095(9) 0.095(9) -0.050(7) -0.021(7) 0.037(7)
C47 0.039(4) 0.081(7) 0.070(6) -0.016(5) -0.017(4) -0.001(4)
C48 0.040(4) 0.052(4) 0.044(4) -0.016(4) -0.007(3) 0.008(3)
C49 0.061(5) 0.061(5) 0.054(5) -0.020(4) -0.003(4) -0.007(4)
C50 0.056(5) 0.076(7) 0.085(8) -0.036(6) -0.017(5) -0.001(5)
C51 0.065(6) 0.094(8) 0.056(6) -0.040(6) -0.022(5) 0.018(6)
C52 0.078(7) 0.081(7) 0.042(5) -0.019(5) -0.005(4) 0.019(6)
C53 0.058(5) 0.065(6) 0.045(5) -0.018(4) -0.001(4) 0.000(4)
O11 0.084(5) 0.065(4) 0.061(4) -0.008(3) -0.017(4) 0.023(4)
O12 0.051(4) 0.090(5) 0.082(5) -0.019(4) 0.002(3) -0.017(4)
O13 0.065(4) 0.095(5) 0.053(4) -0.022(4) -0.015(3) -0.001(4)
O21 0.118(7) 0.113(7) 0.050(4) -0.031(4) -0.016(4) 0.009(5)
O22 0.043(4) 0.122(7) 0.115(7) -0.025(5) 0.017(4) -0.014(4)
O31 0.091(6) 0.102(6) 0.060(4) -0.022(4) -0.036(4) 0.033(5)
O32 0.085(6) 0.115(7) 0.100(6) 0.024(5) -0.001(5) -0.049(5)
Os1A 0.03589(15) 0.04788(18) 0.03696(17) -0.00472(12) -0.00803(11) 0.00184(12)

loop_
_atom_type_symbol
_atom_type_description
_atom_type_scat_dispersion_real
_atom_type_scat_dispersion_imag
_atom_type_scat_source
C C 0.0033 0.0016 'International Tables Vol C Tables 4.2.6.8 and 6.1.1.4'
H H 0.0000 0.0000 'International Tables Vol C Tables 4.2.6.8 and 6.1.1.4'
O O 0.0106 0.0060 'International Tables Vol C Tables 4.2.6.8 and 6.1.1.4'
P P 0.1023 0.0942 'International Tables Vol C Tables 4.2.6.8 and 6.1.1.4'
Os Os -1.2165 7.6030 'International Tables Vol C Tables 4.2.6.8 and 6.1.1.4'

loop_
_geom_angle_atom_site_label_1
_geom_angle_atom_site_label_2
_geom_angle_atom_site_label_3
_geom_angle
C11 Os1 C12 92.0(4)
C11 Os1 C13 94.4(4)
C12 Os1 C13 93.7(3)
C11 Os1 C5 96.7(3)
C12 Os1 C5 95.4(3)
C13 Os1 C5 165.4(3)
C11 Os1 C3 92.0(3)
C12 Os1 C3 173.9(3)
C13 Os1 C3 90.5(3)
C5 Os1 C3 79.6(3)
C11 Os1 Os2 141.4(3)
C12 Os1 Os2 126.1(3)
C13 Os1 Os2 89.5(2)
C5 Os1 Os2 75.9(2)
C3 Os1 Os2 49.5(2)
C11 Os1 Os3 139.6(2)
C12 Os1 Os3 78.5(2)
C13 Os1 Os3 125.1(3)
C5 Os1 Os3 46.4(2)
C3 Os1 Os3 95.5(2)
Os2 Os1 Os3 56.831(10)
C21 Os2 C22 86.2(4)
C21 Os2 C3 90.2(4)
C22 Os2 C3 113.2(4)
C21 Os2 C2 118.8(4)
C22 Os2 C2 91.3(4)
C3 Os2 C2 36.6(3)
C21 Os2 P1 101.5(3)
C22 Os2 P1 98.6(3)
C3 Os2 P1 146.8(2)
C2 Os2 P1 139.0(2)
C21 Os2 C1 150.1(3)
C22 Os2 C1 103.8(3)
C3 Os2 C1 59.9(3)
C2 Os2 C1 34.6(3)
P1 Os2 C1 104.66(17)
C21 Os2 Os3 137.6(3)
C22 Os2 Os3 126.9(3)
C3 Os2 Os3 97.8(2)
C2 Os2 Os3 89.3(2)
P1 Os2 Os3 53.25(5)
C1 Os2 Os3 55.92(17)
C21 Os2 Os1 96.5(3)
C22 Os2 Os1 159.0(3)
C3 Os2 Os1 46.2(2)
C2 Os2 Os1 69.1(2)
P1 Os2 Os1 101.16(5)
C1 Os2 Os1 64.48(17)
Os3 Os2 Os1 62.625(10)
C31 Os3 C32 88.8(4)
C31 Os3 C5 112.0(3)
C32 Os3 C5 119.9(4)
C31 Os3 C6 88.6(3)
C32 Os3 C6 94.4(4)
C5 Os3 C6 35.6(3)
C31 Os3 P1 97.9(3)
C32 Os3 P1 97.9(3)
C5 Os3 P1 130.9(2)
C6 Os3 P1 166.2(2)
C31 Os3 Os2 121.4(3)
C32 Os3 Os2 138.0(3)
C5 Os3 Os2 77.9(2)
C6 Os3 Os2 113.1(2)
P1 Os3 Os2 53.14(5)
C31 Os3 Os1 157.3(3)
C32 Os3 Os1 103.2(3)
C5 Os3 Os1 45.2(2)
C6 Os3 Os1 71.44(19)
P1 Os3 Os1 99.43(5)
Os2 Os3 Os1 60.544(11)
C44 P1 C40 108.4(4)
C44 P1 Os2 119.0(3)
C40 P1 Os2 118.3(3)
C44 P1 Os3 115.0(3)
C40 P1 Os3 119.4(4)
Os2 P1 Os3 73.61(6)
C2 C1 C5 115.6(7)
C2 C1 Os2 61.7(4)
C5 C1 Os2 100.7(5)
C3 C2 C1 114.2(7)
C3 C2 C4 124.4(8)
C1 C2 C4 120.7(8)
C3 C2 Os2 71.1(5)
C1 C2 Os2 83.7(5)
C4 C2 Os2 121.4(6)
C2 C3 Os1 114.1(6)
C2 C3 Os2 72.4(5)
Os1 C3 Os2 84.2(3)
C6 C5 C1 121.7(7)
C6 C5 Os1 126.9(6)
C1 C5 Os1 108.3(5)
C6 C5 Os3 79.1(5)
C1 C5 Os3 85.7(4)
Os1 C5 Os3 88.4(3)
C5 C6 C48 126.2(7)
C5 C6 Os3 65.3(4)
C48 C6 Os3 119.3(5)
O11 C11 Os1 178.5(8)
O12 C12 Os1 175.9(8)
O13 C13 Os1 177.6(9)
O21 C21 Os2 177.8(9)
O22 C22 Os2 175.8(9)
O31 C31 Os3 176.3(8)
O32 C32 Os3 179.3(10)
C42 C40 C41 109.8(11)
C42 C40 C43 109.2(11)
C41 C40 C43 105.6(10)
C42 C40 P1 112.4(8)
C41 C40 P1 109.0(7)
C43 C40 P1 110.7(8)
C45 C44 C46 111.3(9)
C45 C44 C47 105.8(8)
C46 C44 C47 104.6(9)
C45 C44 P1 113.9(7)
C46 C44 P1 111.2(7)
C47 C44 P1 109.4(6)
C49 C48 C53 118.4(8)
C49 C48 C6 122.9(8)
C53 C48 C6 118.4(8)
C48 C49 C50 121.9(9)
C51 C50 C49 119.3(10)
C50 C51 C52 119.0(9)
C53 C52 C51 121.3(10)
C52 C53 C48 119.9(10)

loop_
_geom_bond_atom_site_label_1
_geom_bond_atom_site_label_2
_geom_bond_distance
Os1 C11 1.897(9)
Os1 C12 1.939(8)
Os1 C13 1.952(9)
Os1 C5 2.115(7)
Os1 C3 2.120(8)
Os1 Os2 2.9209(4)
Os1 Os3 2.9789(4)
Os2 C21 1.855(9)
Os2 C22 1.860(9)
Os2 C3 2.233(8)
Os2 C2 2.250(8)
Os2 P1 2.342(2)
Os2 C1 2.540(8)
Os2 Os3 2.8080(4)
Os3 C31 1.860(9)
Os3 C32 1.881(9)
Os3 C5 2.158(8)
Os3 C6 2.332(8)
Os3 P1 2.345(2)
P1 C44 1.885(9)
P1 C40 1.905(9)
C1 C2 1.451(11)
C1 C5 1.470(11)
C2 C3 1.406(12)
C2 C4 1.501(11)
C5 C6 1.381(11)
C6 C48 1.505(11)
C11 O11 1.133(11)
C12 O12 1.142(10)
C13 O13 1.121(10)
C21 O21 1.154(11)
C22 O22 1.169(11)
C31 O31 1.155(10)
C32 O32 1.131(11)
C40 C42 1.505(15)
C40 C41 1.534(16)
C40 C43 1.557(16)
C44 C45 1.534(14)
C44 C46 1.557(13)
C44 C47 1.583(13)
C48 C49 1.358(12)
C48 C53 1.395(12)
C49 C50 1.391(13)
C50 C51 1.377(15)
C51 C52 1.378(16)
C52 C53 1.372(13)
Os2A Os3A 2.788(9)
